data_7043340
loop_
_publ_author_name
'Sama, Farasha'
'Dhara, Ashish Kumar'
'Akhtar, Muammad Nadeem'
'Chen, Yan-Cong'
'Tong, Mingliang'
'Shahid, M.'
'Ansari, Istikhar A.'
'Raizada, Mukul'
'Ahmad, Musheer'
'Siddiqi, Zafar A.'

_publ_section_title
;
 Amino alcohols and benzoates-Friends or foes? Tuning nuclearity of Cu(II)
 complexes, structures, magnetism, DFT and TD-DFT studies, and catecholase
 like activities
;
_journal_name_full 'Dalton Trans.'
_journal_paper_doi 10.1039/C7DT01571B
_journal_year 2017
_chemical_formula_sum 'C44 H46 Cu2 N6 O12'
_chemical_formula_weight 977.95
_space_group_crystal_system monoclinic
_space_group_IT_number 15
_space_group_name_Hall '-C 2yc'
_space_group_name_H-M_alt 'C 1 2/c 1'
_symmetry_space_group_name_Hall '-C 2yc'
_symmetry_space_group_name_H-M 'C 1 2/c 1'
_atom_sites_solution_hydrogens geom
_audit_creation_method SHELXL-2016/6
_audit_update_record
;
2017-04-28 deposited with the CCDC.
2017-06-15 downloaded from the CCDC.
;
_cell_angle_alpha 90
_cell_angle_beta 119.402(2)
_cell_angle_gamma 90
_cell_formula_units_Z 4
_cell_length_a 25.0426(14)
_cell_length_b 10.0519(5)
_cell_length_c 23.0481(13)
_cell_measurement_reflns_used 999
_cell_measurement_temperature 296(2)
_cell_measurement_theta_max 26.00
_cell_measurement_theta_min 2.13
_cell_volume 5054.5(5)
_computing_cell_refinement 'SAINT 6.45 ( Bruker, 2003)'
_computing_data_collection 'SMART 5.628 (Bruker, 2003)'
_computing_data_reduction 'SAINT 6.45 ( Bruker, 2003)'
_computing_molecular_graphics 'DIAMOND 2.1e'
_computing_publication_material SHELXL
_computing_structure_refinement 'SHELXL-2016/6 (Sheldrick, 2016)'
_computing_structure_solution SIR-97
_diffrn_ambient_temperature 296(2)
_diffrn_measured_fraction_theta_full 0.999
_diffrn_measured_fraction_theta_max 0.999
_diffrn_measurement_device_type 'BRUKER SMART APEX'
_diffrn_measurement_method /w-scans
_diffrn_radiation_monochromator graphite
_diffrn_radiation_source 'fine-focus sealed tube'
_diffrn_radiation_type MoK\a
_diffrn_radiation_wavelength 0.71073
_diffrn_reflns_av_R_equivalents 0.0427
_diffrn_reflns_av_unetI/netI 0.0160
_diffrn_reflns_Laue_measured_fraction_full 0.999
_diffrn_reflns_Laue_measured_fraction_max 0.999
_diffrn_reflns_limit_h_max 29
_diffrn_reflns_limit_h_min -29
_diffrn_reflns_limit_k_max 11
_diffrn_reflns_limit_k_min -11
_diffrn_reflns_limit_l_max 27
_diffrn_reflns_limit_l_min -27
_diffrn_reflns_number 72333
_diffrn_reflns_point_group_measured_fraction_full 0.999
_diffrn_reflns_point_group_measured_fraction_max 0.999
_diffrn_reflns_theta_full 25.046
_diffrn_reflns_theta_max 25.046
_diffrn_reflns_theta_min 2.231
_exptl_absorpt_coefficient_mu 0.902
_exptl_crystal_colour Blue
_exptl_crystal_density_diffrn 1.285
_exptl_crystal_description Needle
_exptl_crystal_F_000 2024
_exptl_crystal_size_max 0.300
_exptl_crystal_size_mid 0.210
_exptl_crystal_size_min 0.160
_exptl_transmission_factor_max 0.866
_exptl_transmission_factor_min 0.797
_refine_diff_density_max 0.345
_refine_diff_density_min -0.290
_refine_diff_density_rms 0.050
_refine_ls_extinction_method none
_refine_ls_goodness_of_fit_ref 1.102
_refine_ls_hydrogen_treatment constr
_refine_ls_matrix_type full
_refine_ls_number_parameters 294
_refine_ls_number_reflns 4465
_refine_ls_number_restraints 0
_refine_ls_restrained_S_all 1.102
_refine_ls_R_factor_all 0.0428
_refine_ls_R_factor_gt 0.0352
_refine_ls_shift/su_max 0.002
_refine_ls_shift/su_mean 0.000
_refine_ls_structure_factor_coef Fsqd
_refine_ls_weighting_details 'w=1/[\s^2^(Fo^2^)+(0.0529P)^2^+4.6840P] where P=(Fo^2^+2Fc^2^)/3'
_refine_ls_weighting_scheme calc
_refine_ls_wR_factor_gt 0.0940
_refine_ls_wR_factor_ref 0.0985
_reflns_Friedel_coverage 0.000
_reflns_number_gt 3875
_reflns_number_total 4465
_reflns_threshold_expression 'I > 2\s(I)'
_cod_data_source_file c7dt01571b2.cif
_cod_data_source_block complex11
_cod_database_code 7043340
_shelx_shelxl_version_number 2016/6
_shelx_space_group_comment
;
The symmetry employed for this shelxl refinement is uniquely defined
by the following loop, which should always be used as a source of
symmetry information in preference to the above space-group names.
They are only intended as comments.
;
_shelx_estimated_absorpt_t_min 0.774
_shelx_estimated_absorpt_t_max 0.869

loop_
_space_group_symop_operation_xyz
'x, y, z'
'-x, y, -z+1/2'
'x+1/2, y+1/2, z'
'-x+1/2, y+1/2, -z+1/2'
'-x, -y, -z'
'x, -y, z-1/2'
'-x+1/2, -y+1/2, -z'
'x+1/2, -y+1/2, z-1/2'

loop_
_atom_site_label
_atom_site_type_symbol
_atom_site_fract_x
_atom_site_fract_y
_atom_site_fract_z
_atom_site_U_iso_or_equiv
_atom_site_adp_type
_atom_site_occupancy
_atom_site_site_symmetry_order
_atom_site_calc_flag
_atom_site_refinement_flags_posn
_atom_site_refinement_flags_adp
C2 C 0.13357(10) 0.4138(2) 0.18550(11) 0.0400(5) Uani 1 1 d . .
C19 C 0.9517(3) 0.2260(9) 0.1518(3) 0.196(4) Uani 1 1 d . .
H19A H 0.963454 0.284060 0.125780 0.294 Uiso 1 1 calc R U
H19B H 0.984256 0.160973 0.176267 0.294 Uiso 1 1 calc R U
H19C H 0.945306 0.279800 0.183349 0.294 Uiso 1 1 calc R U
C20 C 0.8959(4) 0.1576(6) 0.1078(4) 0.138(2) Uani 1 1 d . .
C4 C 0.22873(12) 0.4755(3) 0.28081(14) 0.0600(7) Uani 1 1 d . .
H4 H 0.260352 0.539085 0.303472 0.072 Uiso 1 1 calc R U
C5 C 0.23231(12) 0.3528(3) 0.30937(13) 0.0517(6) Uani 1 1 d . .
C8 C 0.28759(15) 0.2144(3) 0.40548(15) 0.0721(9) Uani 1 1 d . .
H8A H 0.288442 0.137723 0.379712 0.108 Uiso 1 1 calc R U
H8B H 0.252193 0.207171 0.412591 0.108 Uiso 1 1 calc R U
H8C H 0.325355 0.216378 0.448632 0.108 Uiso 1 1 calc R U
C6 C 0.18650(12) 0.2606(3) 0.27681(13) 0.0561(7) Uani 1 1 d . .
H6 H 0.188421 0.176573 0.296583 0.067 Uiso 1 1 calc R U
C7 C 0.13744(12) 0.2917(3) 0.21478(13) 0.0516(6) Uani 1 1 d . .
H7 H 0.105951 0.227878 0.192061 0.062 Uiso 1 1 calc R U
C1 C 0.08231(10) 0.4455(2) 0.11747(11) 0.0380(5) Uani 1 1 d . .
C9 C 0.07443(10) 0.4355(2) -0.03963(11) 0.0382(5) Uani 1 1 d . .
C10 C 0.12076(11) 0.3958(2) -0.05916(12) 0.0402(5) Uani 1 1 d . .
C12 C 0.20901(14) 0.4484(3) -0.07019(17) 0.0658(8) Uani 1 1 d . .
H12 H 0.238532 0.511201 -0.067345 0.079 Uiso 1 1 calc R U
C13 C 0.21102(12) 0.3195(3) -0.08889(14) 0.0538(7) Uani 1 1 d . .
C16 C 0.26312(19) 0.1608(4) -0.1200(2) 0.0939(12) Uani 1 1 d . .
H16A H 0.228300 0.142033 -0.164158 0.141 Uiso 1 1 calc R U
H16B H 0.263118 0.097572 -0.087630 0.141 Uiso 1 1 calc R U
H16C H 0.301406 0.151956 -0.121474 0.141 Uiso 1 1 calc R U
C14 C 0.16847(13) 0.2283(3) -0.09339(15) 0.0588(7) Uani 1 1 d . .
H14 H 0.169679 0.139397 -0.106695 0.071 Uiso 1 1 calc R U
C15 C 0.12366(13) 0.2675(3) -0.07827(15) 0.0538(7) Uani 1 1 d . .
H15 H 0.094240 0.204331 -0.081160 0.065 Uiso 1 1 calc R U
C17 C -0.07536(11) 0.0696(3) -0.03762(14) 0.0510(6) Uani 1 1 d . .
C18 C -0.10450(15) -0.0594(3) -0.0561(2) 0.0905(13) Uani 1 1 d . .
H18A H -0.118516 -0.075958 -0.103289 0.136 Uiso 1 1 calc R U
H18B H -0.139672 -0.061278 -0.048399 0.136 Uiso 1 1 calc R U
H18C H -0.075067 -0.128263 -0.029032 0.136 Uiso 1 1 calc R U
C11 C 0.16405(12) 0.4862(3) -0.05557(15) 0.0553(7) Uani 1 1 d . .
H11 H 0.162714 0.575498 -0.042856 0.066 Uiso 1 1 calc R U
C3 C 0.17968(11) 0.5061(3) 0.21978(12) 0.0510(6) Uani 1 1 d . .
H3 H 0.177314 0.591321 0.200860 0.061 Uiso 1 1 calc R U
N1 N -0.05303(10) 0.1696(2) -0.02368(11) 0.0510(5) Uani 1 1 d . .
N2 N 0.8501(4) 0.1137(6) 0.0727(4) 0.206(3) Uani 1 1 d . .
C21 C 0.9268(5) 0.8785(9) 0.2824(5) 0.200(4) Uani 1 1 d . .
O5 O -0.07343(7) 0.44414(16) 0.02489(8) 0.0445(4) Uani 1 1 d . .
N3 N 0.9191(9) 0.9784(10) 0.2740(8) 0.445(11) Uani 1 1 d . .
O6 O 0.25813(10) 0.2916(2) -0.10089(13) 0.0793(7) Uani 1 1 d . .
O2 O 0.04605(8) 0.35217(17) 0.08488(8) 0.0486(4) Uani 1 1 d . .
O3 O 0.28291(9) 0.3332(2) 0.37003(10) 0.0709(6) Uani 1 1 d . .
O4 O 0.04011(8) 0.34582(17) -0.03794(9) 0.0490(4) Uani 1 1 d . .
O1 O 0.07948(8) 0.56216(17) 0.09686(8) 0.0458(4) Uani 1 1 d . .
Cu1 Cu -0.01965(2) 0.37675(2) -0.00756(2) 0.03197(11) Uani 1 1 d . .
C22 C 0.9402(4) 0.7468(9) 0.2902(4) 0.208(4) Uani 1 1 d . .
H22A H 0.956030 0.720033 0.260598 0.312 Uiso 1 1 calc R U
H22B H 0.903037 0.695938 0.279176 0.312 Uiso 1 1 calc R U
H22C H 0.971271 0.729190 0.336529 0.312 Uiso 1 1 calc R U

loop_
_atom_site_aniso_label
_atom_site_aniso_U_11
_atom_site_aniso_U_22
_atom_site_aniso_U_33
_atom_site_aniso_U_23
_atom_site_aniso_U_13
_atom_site_aniso_U_12
C2 0.0365(12) 0.0444(13) 0.0372(12) -0.0007(10) 0.0167(10) 0.0042(10)
C19 0.144(5) 0.260(9) 0.131(5) 0.073(6) 0.026(4) -0.042(6)
C20 0.155(6) 0.111(4) 0.157(6) 0.019(4) 0.083(5) -0.022(4)
C4 0.0527(15) 0.0588(17) 0.0457(15) 0.0014(13) 0.0064(12) -0.0118(14)
C5 0.0452(14) 0.0547(16) 0.0422(14) 0.0037(12) 0.0113(11) 0.0036(12)
C8 0.0650(19) 0.076(2) 0.0529(17) 0.0204(16) 0.0113(15) 0.0100(16)
C6 0.0565(16) 0.0465(15) 0.0513(15) 0.0104(13) 0.0156(13) 0.0023(13)
C7 0.0452(14) 0.0462(15) 0.0484(15) 0.0010(12) 0.0114(12) -0.0036(11)
C1 0.0345(12) 0.0414(14) 0.0370(12) -0.0018(10) 0.0165(10) 0.0041(10)
C9 0.0352(12) 0.0402(13) 0.0370(12) -0.0005(10) 0.0160(10) 0.0026(10)
C10 0.0406(12) 0.0408(13) 0.0418(13) -0.0013(10) 0.0222(11) 0.0018(10)
C12 0.0672(18) 0.0573(18) 0.097(2) -0.0116(17) 0.0586(18) -0.0124(14)
C13 0.0545(15) 0.0592(16) 0.0639(17) 0.0031(14) 0.0418(14) 0.0084(13)
C16 0.096(3) 0.094(3) 0.128(3) -0.009(2) 0.082(3) 0.023(2)
C14 0.0685(18) 0.0451(15) 0.079(2) -0.0061(14) 0.0486(17) 0.0079(13)
C15 0.0565(15) 0.0445(14) 0.0756(18) -0.0068(13) 0.0441(15) -0.0037(12)
C17 0.0370(13) 0.0353(14) 0.0673(17) 0.0018(12) 0.0153(12) 0.0009(11)
C18 0.0609(19) 0.0371(16) 0.139(3) -0.0049(18) 0.022(2) -0.0118(14)
C11 0.0633(16) 0.0448(15) 0.0753(19) -0.0104(13) 0.0475(15) -0.0065(13)
C3 0.0525(14) 0.0461(15) 0.0418(14) 0.0033(11) 0.0135(12) -0.0036(12)
N1 0.0471(12) 0.0346(11) 0.0654(14) -0.0041(10) 0.0231(11) -0.0049(10)
N2 0.197(7) 0.139(5) 0.257(9) -0.010(5) 0.093(7) -0.051(5)
C21 0.248(10) 0.114(6) 0.163(7) 0.006(5) 0.043(7) 0.025(6)
O5 0.0469(9) 0.0368(9) 0.0587(11) -0.0070(8) 0.0328(8) -0.0016(7)
N3 0.64(3) 0.149(8) 0.403(19) -0.035(9) 0.149(18) 0.071(12)
O6 0.0776(14) 0.0794(16) 0.1163(19) -0.0020(14) 0.0750(15) 0.0106(12)
O2 0.0434(9) 0.0421(9) 0.0419(9) 0.0030(7) 0.0068(8) -0.0011(8)
O3 0.0563(11) 0.0698(13) 0.0500(11) 0.0145(10) -0.0022(9) -0.0026(10)
O4 0.0484(10) 0.0376(9) 0.0750(12) -0.0086(8) 0.0410(9) -0.0027(8)
O1 0.0462(9) 0.0404(10) 0.0380(9) 0.0009(7) 0.0109(7) -0.0011(8)
Cu1 0.03025(16) 0.02625(16) 0.03661(17) -0.00245(11) 0.01424(12) -0.00049(10)
C22 0.231(8) 0.210(8) 0.156(6) 0.080(6) 0.075(6) -0.024(7)

loop_
_atom_type_symbol
_atom_type_description
_atom_type_scat_dispersion_real
_atom_type_scat_dispersion_imag
_atom_type_scat_source
C C 0.0033 0.0016 'International Tables Vol C Tables 4.2.6.8 and 6.1.1.4'
H H 0.0000 0.0000 'International Tables Vol C Tables 4.2.6.8 and 6.1.1.4'
N N 0.0061 0.0033 'International Tables Vol C Tables 4.2.6.8 and 6.1.1.4'
O O 0.0106 0.0060 'International Tables Vol C Tables 4.2.6.8 and 6.1.1.4'
Cu Cu 0.3201 1.2651 'International Tables Vol C Tables 4.2.6.8 and 6.1.1.4'

loop_
_geom_angle_atom_site_label_1
_geom_angle_atom_site_label_2
_geom_angle_atom_site_label_3
_geom_angle
_geom_angle_site_symmetry_1
_geom_angle_site_symmetry_3
C7 C2 C3 118.5(2) . .
C7 C2 C1 121.3(2) . .
C3 C2 C1 120.1(2) . .
C20 C19 H19A 109.5 . .
C20 C19 H19B 109.5 . .
H19A C19 H19B 109.5 . .
C20 C19 H19C 109.5 . .
H19A C19 H19C 109.5 . .
H19B C19 H19C 109.5 . .
N2 C20 C19 174.5(9) . .
C3 C4 C5 120.3(3) . .
C3 C4 H4 119.8 . .
C5 C4 H4 119.8 . .
O3 C5 C6 124.6(2) . .
O3 C5 C4 115.3(2) . .
C6 C5 C4 120.0(2) . .
O3 C8 H8A 109.5 . .
O3 C8 H8B 109.5 . .
H8A C8 H8B 109.5 . .
O3 C8 H8C 109.5 . .
H8A C8 H8C 109.5 . .
H8B C8 H8C 109.5 . .
C5 C6 C7 119.3(3) . .
C5 C6 H6 120.3 . .
C7 C6 H6 120.3 . .
C2 C7 C6 121.2(2) . .
C2 C7 H7 119.4 . .
C6 C7 H7 119.4 . .
O1 C1 O2 125.3(2) . .
O1 C1 C2 117.1(2) . .
O2 C1 C2 117.5(2) . .
O4 C9 O5 125.1(2) . 5_565
O4 C9 C10 117.6(2) . .
O5 C9 C10 117.4(2) 5_565 .
C15 C10 C11 118.1(2) . .
C15 C10 C9 121.2(2) . .
C11 C10 C9 120.6(2) . .
C13 C12 C11 119.8(3) . .
C13 C12 H12 120.1 . .
C11 C12 H12 120.1 . .
O6 C13 C14 124.3(3) . .
O6 C13 C12 115.2(3) . .
C14 C13 C12 120.5(2) . .
O6 C16 H16A 109.5 . .
O6 C16 H16B 109.5 . .
H16A C16 H16B 109.5 . .
O6 C16 H16C 109.5 . .
H16A C16 H16C 109.5 . .
H16B C16 H16C 109.5 . .
C13 C14 C15 119.1(3) . .
C13 C14 H14 120.5 . .
C15 C14 H14 120.5 . .
C10 C15 C14 121.6(2) . .
C10 C15 H15 119.2 . .
C14 C15 H15 119.2 . .
N1 C17 C18 179.6(4) . .
C17 C18 H18A 109.5 . .
C17 C18 H18B 109.5 . .
H18A C18 H18B 109.5 . .
C17 C18 H18C 109.5 . .
H18A C18 H18C 109.5 . .
H18B C18 H18C 109.5 . .
C12 C11 C10 120.9(3) . .
C12 C11 H11 119.5 . .
C10 C11 H11 119.5 . .
C4 C3 C2 120.7(2) . .
C4 C3 H3 119.7 . .
C2 C3 H3 119.7 . .
C17 N1 Cu1 172.6(2) . .
N3 C21 C22 174(2) . .
C9 O5 Cu1 122.97(15) 5_565 .
C13 O6 C16 118.2(3) . .
C1 O2 Cu1 121.70(15) . .
C5 O3 C8 119.0(2) . .
C9 O4 Cu1 123.30(15) . .
C1 O1 Cu1 124.28(15) . 5_565
O5 Cu1 O1 88.74(7) . 5_565
O5 Cu1 O4 168.59(7) . .
O1 Cu1 O4 89.92(8) 5_565 .
O5 Cu1 O2 89.78(7) . .
O1 Cu1 O2 168.63(7) 5_565 .
O4 Cu1 O2 89.30(8) . .
O5 Cu1 N1 96.67(8) . .
O1 Cu1 N1 95.04(8) 5_565 .
O4 Cu1 N1 94.74(8) . .
O2 Cu1 N1 96.33(8) . .
O5 Cu1 Cu1 84.61(5) . 5_565
O1 Cu1 Cu1 83.51(5) 5_565 5_565
O4 Cu1 Cu1 83.98(5) . 5_565
O2 Cu1 Cu1 85.13(5) . 5_565
N1 Cu1 Cu1 178.05(6) . 5_565
C21 C22 H22A 109.5 . .
C21 C22 H22B 109.5 . .
H22A C22 H22B 109.5 . .
C21 C22 H22C 109.5 . .
H22A C22 H22C 109.5 . .
H22B C22 H22C 109.5 . .

loop_
_geom_bond_atom_site_label_1
_geom_bond_atom_site_label_2
_geom_bond_distance
_geom_bond_site_symmetry_2
C2 C7 1.381(4) .
C2 C3 1.386(3) .
C2 C1 1.494(3) .
C19 C20 1.435(9) .
C19 H19A 0.9800 .
C19 H19B 0.9800 .
C19 H19C 0.9800 .
C20 N2 1.121(8) .
C4 C3 1.373(4) .
C4 C5 1.380(4) .
C4 H4 0.9500 .
C5 O3 1.364(3) .
C5 C6 1.376(4) .
C8 O3 1.419(4) .
C8 H8A 0.9800 .
C8 H8B 0.9800 .
C8 H8C 0.9800 .
C6 C7 1.388(4) .
C6 H6 0.9500 .
C7 H7 0.9500 .
C1 O1 1.254(3) .
C1 O2 1.264(3) .
C9 O4 1.259(3) .
C9 O5 1.260(3) 5_565
C9 C10 1.490(3) .
C10 C15 1.376(3) .
C10 C11 1.385(3) .
C12 C13 1.374(4) .
C12 C11 1.378(4) .
C12 H12 0.9500 .
C13 O6 1.366(3) .
C13 C14 1.371(4) .
C16 O6 1.411(4) .
C16 H16A 0.9800 .
C16 H16B 0.9800 .
C16 H16C 0.9800 .
C14 C15 1.386(4) .
C14 H14 0.9500 .
C15 H15 0.9500 .
C17 N1 1.118(3) .
C17 C18 1.445(4) .
C18 H18A 0.9800 .
C18 H18B 0.9800 .
C18 H18C 0.9800 .
C11 H11 0.9500 .
C3 H3 0.9500 .
N1 Cu1 2.206(2) .
C21 N3 1.023(9) .
C21 C22 1.356(10) .
O5 Cu1 1.9549(15) .
O2 Cu1 1.9660(16) .
O4 Cu1 1.9634(16) .
O1 Cu1 1.9573(16) 5_565
Cu1 Cu1 2.6253(5) 5_565
C22 H22A 0.9800 .
C22 H22B 0.9800 .
C22 H22C 0.9800 .

loop_
_geom_torsion_atom_site_label_1
_geom_torsion_atom_site_label_2
_geom_torsion_atom_site_label_3
_geom_torsion_atom_site_label_4
_geom_torsion
_geom_torsion_site_symmetry_1
_geom_torsion_site_symmetry_4
C3 C4 C5 O3 -179.9(3) . .
C3 C4 C5 C6 -0.2(5) . .
O3 C5 C6 C7 -179.4(3) . .
C4 C5 C6 C7 1.0(4) . .
C3 C2 C7 C6 -0.6(4) . .
C1 C2 C7 C6 177.2(2) . .
C5 C6 C7 C2 -0.6(4) . .
C7 C2 C1 O1 174.3(2) . .
C3 C2 C1 O1 -7.9(3) . .
C7 C2 C1 O2 -7.0(3) . .
C3 C2 C1 O2 170.8(2) . .
O4 C9 C10 C15 3.6(4) . .
O5 C9 C10 C15 -177.7(2) 5_565 .
O4 C9 C10 C11 -173.4(2) . .
O5 C9 C10 C11 5.3(3) 5_565 .
C11 C12 C13 O6 -178.6(3) . .
C11 C12 C13 C14 0.3(5) . .
O6 C13 C14 C15 178.3(3) . .
C12 C13 C14 C15 -0.5(5) . .
C11 C10 C15 C14 0.2(4) . .
C9 C10 C15 C14 -176.8(2) . .
C13 C14 C15 C10 0.3(4) . .
C13 C12 C11 C10 0.3(5) . .
C15 C10 C11 C12 -0.5(4) . .
C9 C10 C11 C12 176.6(3) . .
C5 C4 C3 C2 -1.0(4) . .
C7 C2 C3 C4 1.4(4) . .
C1 C2 C3 C4 -176.5(2) . .
C14 C13 O6 C16 0.8(5) . .
C12 C13 O6 C16 179.7(3) . .
O1 C1 O2 Cu1 3.1(3) . .
C2 C1 O2 Cu1 -175.47(15) . .
C6 C5 O3 C8 -5.1(4) . .
C4 C5 O3 C8 174.6(3) . .
O5 C9 O4 Cu1 -2.9(3) 5_565 .
C10 C9 O4 Cu1 175.69(15) . .
O2 C1 O1 Cu1 -2.6(3) . 5_565
C2 C1 O1 Cu1 175.98(14) . 5_565
